data_7106708
loop_
_publ_author_name
'Joshua Akhigbe'
'John Haskoor'
'Matthias Zeller'
'Christian Bruckner'

_publ_section_title
;
 Porpholactams and chlorolactams: Replacement of a b,b'-double bond in
 meso-tetraphenyl-porphyrin and -chlorin by a lactam moiety
;
_journal_name_full Chem.Commun.
_journal_page_first 8599
_journal_paper_doi 10.1039/c1cc12955d
_journal_volume 47
_journal_year 2011
_chemical_formula_moiety 'C43 H32 N6 O, 2(C2 H6 O)'
_chemical_formula_sum 'C47 H44 N6 O3'
_chemical_formula_weight 740.88
_chemical_name_systematic
;
?
;
_space_group_IT_number 2
_symmetry_cell_setting triclinic
_symmetry_space_group_name_Hall '-P 1'
_symmetry_space_group_name_H-M 'P -1'
_atom_sites_solution_hydrogens geom
_atom_sites_solution_primary direct
_atom_sites_solution_secondary difmap
_audit_creation_method SHELXL-97
_cell_angle_alpha 107.192(2)
_cell_angle_beta 95.593(2)
_cell_angle_gamma 90.383(3)
_cell_formula_units_Z 2
_cell_length_a 11.805(2)
_cell_length_b 12.627(2)
_cell_length_c 13.460(2)
_cell_measurement_reflns_used 7477
_cell_measurement_temperature 100(2)
_cell_measurement_theta_max 30.95
_cell_measurement_theta_min 2.23
_cell_volume 1906.3(5)
_computing_cell_refinement 'Apex2 v2009.7-0'
_computing_data_collection 'Apex2 v2009.7-0 (Bruker, 2009)'
_computing_data_reduction 'Apex2 v2009.7-0'
_computing_molecular_graphics 'SHELXTL 6.14'
_computing_publication_material 'SHELXTL 6.14'
_computing_structure_refinement 'SHELXTL 6.14'
_computing_structure_solution 'SHELXTL 6.14 (Bruker, 2000-2003; Sheldrick, 2008)'
_diffrn_ambient_temperature 100(2)
_diffrn_measured_fraction_theta_full 0.988
_diffrn_measured_fraction_theta_max 0.988
_diffrn_measurement_device_type 'Bruker AXS SMART APEX CCD diffractometer'
_diffrn_measurement_method '\w scans'
_diffrn_radiation_monochromator graphite
_diffrn_radiation_source 'fine-focus sealed tube'
_diffrn_radiation_type MoK\a
_diffrn_radiation_wavelength 0.71073
_diffrn_reflns_av_R_equivalents 0.0345
_diffrn_reflns_av_sigmaI/netI 0.0407
_diffrn_reflns_limit_h_max 15
_diffrn_reflns_limit_h_min -15
_diffrn_reflns_limit_k_max 16
_diffrn_reflns_limit_k_min -16
_diffrn_reflns_limit_l_max 17
_diffrn_reflns_limit_l_min -17
_diffrn_reflns_number 25313
_diffrn_reflns_theta_full 27.87
_diffrn_reflns_theta_max 27.87
_diffrn_reflns_theta_min 1.69
_diffrn_standards_number 0
_exptl_absorpt_coefficient_mu 0.082
_exptl_absorpt_correction_T_max 0.7462
_exptl_absorpt_correction_T_min 0.5968
_exptl_absorpt_correction_type multi-scan
_exptl_absorpt_process_details 'Apex2 v2009.7-0 (Bruker, 2009)'
_exptl_crystal_colour black
_exptl_crystal_density_diffrn 1.291
_exptl_crystal_density_method 'not measured'
_exptl_crystal_description plate
_exptl_crystal_F_000 784
_exptl_crystal_size_max 0.55
_exptl_crystal_size_mid 0.35
_exptl_crystal_size_min 0.11
_refine_diff_density_max 0.408
_refine_diff_density_min -0.502
_refine_diff_density_rms 0.059
_refine_ls_extinction_method none
_refine_ls_goodness_of_fit_ref 1.064
_refine_ls_hydrogen_treatment mixed
_refine_ls_matrix_type full
_refine_ls_number_parameters 569
_refine_ls_number_reflns 9008
_refine_ls_number_restraints 15
_refine_ls_restrained_S_all 1.064
_refine_ls_R_factor_all 0.0767
_refine_ls_R_factor_gt 0.0594
_refine_ls_shift/su_max 0.001
_refine_ls_shift/su_mean 0.000
_refine_ls_structure_factor_coef Fsqd
_refine_ls_weighting_details 'calc w=1/[\s^2^(Fo^2^)+(0.0720P)^2^+1.1613P] where P=(Fo^2^+2Fc^2^)/3'
_refine_ls_weighting_scheme calc
_refine_ls_wR_factor_gt 0.1484
_refine_ls_wR_factor_ref 0.1640
_reflns_number_gt 7105
_reflns_number_total 9008
_reflns_threshold_expression I>2\s(I)
_cod_data_source_file c1cc12955d.txt
_cod_data_source_block 10mz469_0m
_cod_original_cell_volume 1906.2(6)
_cod_original_sg_symbol_H-M P-1
_cod_database_code 7106708

loop_
_symmetry_equiv_pos_as_xyz
'x, y, z'
'-x, -y, -z'

loop_
_atom_site_label
_atom_site_type_symbol
_atom_site_fract_x
_atom_site_fract_y
_atom_site_fract_z
_atom_site_U_iso_or_equiv
_atom_site_adp_type
_atom_site_occupancy
_atom_site_symmetry_multiplicity
_atom_site_calc_flag
_atom_site_refinement_flags
_atom_site_disorder_assembly
_atom_site_disorder_group
O2 O 0.4831(4) 0.2400(4) 0.4588(3) 0.0507(9) Uani 0.753(7) 1 d PD A 1
H2A H 0.4598 0.2323 0.5134 0.076 Uiso 0.753(7) 1 calc PRD A 1
C45 C 0.5822(4) 0.1805(4) 0.4379(3) 0.0622(14) Uani 0.753(7) 1 d PD A 1
H45A H 0.5631 0.0999 0.4166 0.075 Uiso 0.753(7) 1 calc PR A 1
H45B H 0.6365 0.1986 0.5020 0.075 Uiso 0.753(7) 1 calc PR A 1
C46 C 0.6359(3) 0.2088(4) 0.3530(4) 0.0567(12) Uani 0.753(7) 1 d PD A 1
H46A H 0.6566 0.2882 0.3750 0.085 Uiso 0.753(7) 1 calc PR A 1
H46B H 0.5819 0.1909 0.2897 0.085 Uiso 0.753(7) 1 calc PR A 1
H46C H 0.7044 0.1660 0.3382 0.085 Uiso 0.753(7) 1 calc PR A 1
O3 O 0.3986(7) 0.2232(9) 0.6192(5) 0.069(2) Uani 0.637(8) 1 d PD B 1
H3 H 0.3506 0.2650 0.6516 0.104 Uiso 0.637(8) 1 calc PRD A 1
C47 C 0.4683(5) 0.1803(5) 0.6905(5) 0.077(2) Uani 0.637(8) 1 d PD B 1
H47A H 0.5206 0.1258 0.6520 0.093 Uiso 0.637(8) 1 calc PR B 1
H47B H 0.4199 0.1423 0.7266 0.093 Uiso 0.637(8) 1 calc PR B 1
C48 C 0.5349(10) 0.2742(8) 0.7683(9) 0.141(6) Uani 0.637(8) 1 d PD B 1
H48A H 0.4828 0.3304 0.8022 0.212 Uiso 0.637(8) 1 calc PR B 1
H48B H 0.5877 0.3069 0.7328 0.212 Uiso 0.637(8) 1 calc PR B 1
H48C H 0.5780 0.2469 0.8212 0.212 Uiso 0.637(8) 1 calc PR B 1
O2B O 0.4741(14) 0.2598(14) 0.4336(12) 0.0507(9) Uani 0.247(7) 1 d P A 2
H2B H 0.4860 0.2294 0.4811 0.076 Uiso 0.247(7) 1 calc PRD A 2
C45B C 0.5742(8) 0.2628(7) 0.3869(8) 0.036(3) Uani 0.247(7) 1 d P A 2
H45C H 0.6102 0.3382 0.4152 0.044 Uiso 0.247(7) 1 calc PR A 2
H45D H 0.5545 0.2487 0.3108 0.044 Uiso 0.247(7) 1 calc PR A 2
C46B C 0.6567(12) 0.1820(9) 0.4035(12) 0.048(3) Uani 0.247(7) 1 d P A 2
H46D H 0.6224 0.1069 0.3744 0.072 Uiso 0.247(7) 1 calc PR A 2
H46E H 0.6785 0.1967 0.4786 0.072 Uiso 0.247(7) 1 calc PR A 2
H46F H 0.7245 0.1882 0.3686 0.072 Uiso 0.247(7) 1 calc PR A 2
O3B O 0.4037(9) 0.2449(12) 0.6537(8) 0.049(3) Uani 0.363(8) 1 d PD B 2
H3B H 0.3575 0.2952 0.6541 0.074 Uiso 0.363(8) 1 calc PR A 2
C47B C 0.4774(6) 0.2749(8) 0.7525(6) 0.045(3) Uani 0.363(8) 1 d PD B 2
H47C H 0.4430 0.2473 0.8048 0.054 Uiso 0.363(8) 1 calc PR B 2
H47D H 0.4883 0.3566 0.7806 0.054 Uiso 0.363(8) 1 calc PR B 2
C48B C 0.5888(6) 0.2227(8) 0.7301(7) 0.043(2) Uani 0.363(8) 1 d PD B 2
H48D H 0.6277 0.2593 0.6873 0.064 Uiso 0.363(8) 1 calc PR B 2
H48E H 0.5756 0.1438 0.6921 0.064 Uiso 0.363(8) 1 calc PR B 2
H48F H 0.6363 0.2308 0.7960 0.064 Uiso 0.363(8) 1 calc PR B 2
C1 C 0.21407(16) 0.46910(15) 0.62699(14) 0.0229(4) Uani 1 1 d . A .
C2 C 0.15007(15) 0.57003(15) 0.65690(13) 0.0211(4) Uani 1 1 d . . .
C3 C 0.12148(15) 0.61826(14) 0.75849(13) 0.0198(3) Uani 1 1 d . . .
C4 C 0.04843(15) 0.70714(14) 0.78654(13) 0.0198(3) Uani 1 1 d . . .
C5 C 0.01404(16) 0.75873(15) 0.88776(13) 0.0224(4) Uani 1 1 d . . .
H5 H 0.0405 0.7421 0.9502 0.027 Uiso 1 1 calc R . .
C6 C -0.06375(15) 0.83638(15) 0.87928(13) 0.0218(4) Uani 1 1 d . . .
H6 H -0.1010 0.8825 0.9349 0.026 Uiso 1 1 calc R . .
C7 C -0.07937(15) 0.83621(14) 0.77282(13) 0.0197(3) Uani 1 1 d . . .
C8 C -0.15338(15) 0.90262(14) 0.73019(13) 0.0200(3) Uani 1 1 d . . .
C9 C -0.16058(15) 0.91104(15) 0.62893(13) 0.0209(4) Uani 1 1 d . . .
C10 C -0.24260(18) 0.98702(17) 0.59305(14) 0.0287(4) Uani 1 1 d . . .
H10A H -0.2323 1.0640 0.6401 0.034 Uiso 1 1 calc R . .
H10B H -0.3226 0.9611 0.5900 0.034 Uiso 1 1 calc R . .
C11 C -0.21031(19) 0.97932(18) 0.48439(15) 0.0312(4) Uani 1 1 d . . .
H11A H -0.2775 0.9590 0.4315 0.037 Uiso 1 1 calc R . .
H11B H -0.1755 1.0502 0.4827 0.037 Uiso 1 1 calc R . .
C12 C -0.12510(16) 0.88853(15) 0.46619(14) 0.0223(4) Uani 1 1 d . . .
C13 C -0.08263(16) 0.84542(15) 0.36871(13) 0.0214(4) Uani 1 1 d . . .
C14 C 0.00160(16) 0.76676(15) 0.34652(13) 0.0226(4) Uani 1 1 d . . .
C15 C 0.05627(17) 0.73360(16) 0.25213(14) 0.0261(4) Uani 1 1 d . . .
H15 H 0.0405 0.7602 0.1934 0.031 Uiso 1 1 calc R . .
C16 C 0.13462(17) 0.65745(17) 0.26117(14) 0.0262(4) Uani 1 1 d . . .
H16 H 0.1841 0.6232 0.2104 0.031 Uiso 1 1 calc R . .
C17 C 0.12977(16) 0.63784(16) 0.36005(13) 0.0232(4) Uani 1 1 d . . .
C18 C 0.18983(16) 0.56049(15) 0.39679(13) 0.0227(4) Uani 1 1 d . . .
C19 C 0.17937(16) 0.54359(15) 0.49441(14) 0.0226(4) Uani 1 1 d . A .
C21 C 0.17779(16) 0.57881(14) 0.84494(13) 0.0208(4) Uani 1 1 d . . .
C22 C 0.29401(16) 0.60125(16) 0.87263(14) 0.0248(4) Uani 1 1 d . . .
H22 H 0.3352 0.6399 0.8360 0.030 Uiso 1 1 calc R . .
C23 C 0.35049(19) 0.56795(18) 0.95300(16) 0.0321(4) Uani 1 1 d . . .
H23 H 0.4298 0.5841 0.9714 0.038 Uiso 1 1 calc R . .
C24 C 0.29098(19) 0.51109(18) 1.00648(16) 0.0325(5) Uani 1 1 d . . .
H24 H 0.3294 0.4882 1.0616 0.039 Uiso 1 1 calc R . .
C25 C 0.1756(2) 0.48789(18) 0.97912(16) 0.0326(5) Uani 1 1 d . . .
H25 H 0.1349 0.4485 1.0154 0.039 Uiso 1 1 calc R . .
C26 C 0.11894(17) 0.52161(16) 0.89908(15) 0.0269(4) Uani 1 1 d . . .
H26 H 0.0395 0.5056 0.8811 0.032 Uiso 1 1 calc R . .
C27 C -0.23324(16) 0.96941(15) 0.80244(13) 0.0210(4) Uani 1 1 d . . .
C28 C -0.19466(17) 1.06496(16) 0.88256(14) 0.0260(4) Uani 1 1 d . . .
H28 H -0.1167 1.0885 0.8919 0.031 Uiso 1 1 calc R . .
C29 C -0.27042(19) 1.12585(17) 0.94875(15) 0.0313(4) Uani 1 1 d . . .
H29 H -0.2437 1.1906 1.0032 0.038 Uiso 1 1 calc R . .
C30 C -0.38380(19) 1.09286(18) 0.93575(16) 0.0323(5) Uani 1 1 d . . .
H30 H -0.4351 1.1350 0.9808 0.039 Uiso 1 1 calc R . .
C31 C -0.42287(18) 0.99792(18) 0.85662(16) 0.0311(4) Uani 1 1 d . . .
H31 H -0.5009 0.9747 0.8478 0.037 Uiso 1 1 calc R . .
C32 C -0.34788(17) 0.93670(16) 0.79027(15) 0.0263(4) Uani 1 1 d . . .
H32 H -0.3752 0.8719 0.7361 0.032 Uiso 1 1 calc R . .
C33 C -0.13773(16) 0.87654(15) 0.27665(13) 0.0223(4) Uani 1 1 d . . .
C34 C -0.12847(17) 0.98252(16) 0.26562(15) 0.0261(4) Uani 1 1 d . . .
H34 H -0.0850 1.0393 0.3182 0.031 Uiso 1 1 calc R . .
C35 C -0.18218(18) 1.00590(17) 0.17850(16) 0.0288(4) Uani 1 1 d . . .
H35 H -0.1746 1.0783 0.1716 0.035 Uiso 1 1 calc R . .
C36 C -0.24697(18) 0.92420(18) 0.10142(15) 0.0293(4) Uani 1 1 d . . .
H36 H -0.2845 0.9405 0.0423 0.035 Uiso 1 1 calc R . .
C37 C -0.25623(19) 0.81836(18) 0.11174(15) 0.0321(5) Uani 1 1 d . . .
H37 H -0.3002 0.7619 0.0592 0.039 Uiso 1 1 calc R . .
C38 C -0.20164(18) 0.79455(17) 0.19834(14) 0.0282(4) Uani 1 1 d . . .
H38 H -0.2079 0.7217 0.2043 0.034 Uiso 1 1 calc R . .
C39 C 0.27144(16) 0.49239(15) 0.32804(14) 0.0224(4) Uani 1 1 d . . .
C40 C 0.23173(16) 0.40651(15) 0.23926(13) 0.0232(4) Uani 1 1 d . . .
H40 H 0.1521 0.3940 0.2199 0.028 Uiso 1 1 calc R . .
C41 C 0.30727(17) 0.33922(16) 0.17901(14) 0.0262(4) Uani 1 1 d . . .
H41 H 0.2793 0.2795 0.1199 0.031 Uiso 1 1 calc R . .
C42 C 0.42261(19) 0.35869(18) 0.20459(18) 0.0351(5) Uani 1 1 d . . .
H42 H 0.4744 0.3130 0.1629 0.042 Uiso 1 1 calc R . .
C43 C 0.4631(2) 0.4455(2) 0.2917(2) 0.0497(7) Uani 1 1 d . . .
H43 H 0.5428 0.4596 0.3090 0.060 Uiso 1 1 calc R . .
C44 C 0.38771(18) 0.5120(2) 0.35372(19) 0.0396(5) Uani 1 1 d . . .
H44 H 0.4160 0.5707 0.4136 0.047 Uiso 1 1 calc R . .
N1 N 0.12743(13) 0.61017(13) 0.57359(11) 0.0210(3) Uani 1 1 d . . .
N2 N -0.00901(13) 0.75812(12) 0.71995(11) 0.0199(3) Uani 1 1 d . . .
H2 H -0.0015 0.7426 0.6528 0.024 Uiso 1 1 calc R . .
N3 N -0.09634(13) 0.85532(12) 0.55188(11) 0.0209(3) Uani 1 1 d . . .
N4 N 0.05004(13) 0.70838(13) 0.40962(11) 0.0225(3) Uani 1 1 d . . .
H4 H 0.0327 0.7149 0.4732 0.027 Uiso 1 1 calc R . .
O1 O 0.23978(14) 0.39798(12) 0.67493(11) 0.0341(3) Uani 1 1 d D . .
N6 N 0.2664(2) 0.35965(17) 0.45994(14) 0.0421(5) Uani 1 1 d D A .
H6A H 0.3391(15) 0.367(3) 0.474(3) 0.063 Uiso 1 1 d D . .
H6B H 0.251(2) 0.303(2) 0.485(2) 0.063 Uiso 1 1 d D . .
N5 N 0.23183(15) 0.45548(14) 0.52524(12) 0.0280(4) Uani 1 1 d . . .

loop_
_atom_site_aniso_label
_atom_site_aniso_U_11
_atom_site_aniso_U_22
_atom_site_aniso_U_33
_atom_site_aniso_U_23
_atom_site_aniso_U_13
_atom_site_aniso_U_12
O2 0.0428(13) 0.057(2) 0.049(2) 0.0124(14) 0.0025(15) 0.0200(13)
C45 0.060(3) 0.071(3) 0.047(2) 0.0049(19) 0.0059(19) 0.037(2)
C46 0.041(2) 0.061(3) 0.062(3) 0.010(2) 0.0034(19) 0.003(2)
O3 0.080(3) 0.084(4) 0.049(4) 0.026(3) 0.010(3) 0.041(3)
C47 0.077(4) 0.074(4) 0.088(4) 0.045(4) -0.022(3) 0.000(3)
C48 0.159(11) 0.120(9) 0.156(10) 0.096(8) -0.098(9) -0.076(9)
O2B 0.0428(13) 0.057(2) 0.049(2) 0.0124(14) 0.0025(15) 0.0200(13)
C45B 0.028(5) 0.027(5) 0.046(5) -0.002(4) 0.001(4) 0.006(4)
C46B 0.058(8) 0.031(5) 0.059(8) 0.018(5) 0.012(6) 0.015(5)
O3B 0.037(4) 0.074(7) 0.051(6) 0.037(6) 0.019(4) 0.031(4)
C47B 0.042(4) 0.053(6) 0.049(5) 0.024(4) 0.021(4) 0.024(4)
C48B 0.033(4) 0.056(5) 0.050(4) 0.029(4) 0.017(3) 0.024(3)
C1 0.0253(9) 0.0232(9) 0.0169(8) 0.0008(7) 0.0021(7) 0.0051(7)
C2 0.0212(8) 0.0221(8) 0.0186(8) 0.0042(7) 0.0017(6) 0.0030(7)
C3 0.0221(8) 0.0195(8) 0.0174(8) 0.0044(6) 0.0033(6) 0.0014(7)
C4 0.0212(8) 0.0201(8) 0.0172(8) 0.0040(6) 0.0034(6) 0.0005(7)
C5 0.0248(9) 0.0261(9) 0.0155(8) 0.0048(7) 0.0025(7) 0.0020(7)
C6 0.0231(9) 0.0250(9) 0.0157(8) 0.0030(7) 0.0035(6) 0.0023(7)
C7 0.0214(8) 0.0204(8) 0.0157(7) 0.0024(6) 0.0037(6) 0.0017(7)
C8 0.0220(8) 0.0195(8) 0.0155(7) 0.0002(6) 0.0035(6) 0.0024(7)
C9 0.0226(9) 0.0209(8) 0.0176(8) 0.0029(6) 0.0020(6) 0.0019(7)
C10 0.0355(11) 0.0321(10) 0.0181(8) 0.0063(7) 0.0039(7) 0.0109(8)
C11 0.0382(11) 0.0364(11) 0.0189(9) 0.0070(8) 0.0060(8) 0.0153(9)
C12 0.0234(9) 0.0242(9) 0.0177(8) 0.0040(7) 0.0016(7) 0.0028(7)
C13 0.0267(9) 0.0200(8) 0.0167(8) 0.0040(6) 0.0033(7) 0.0020(7)
C14 0.0250(9) 0.0251(9) 0.0163(8) 0.0038(7) 0.0022(7) 0.0021(7)
C15 0.0299(10) 0.0310(10) 0.0186(8) 0.0080(7) 0.0065(7) 0.0036(8)
C16 0.0276(10) 0.0333(10) 0.0173(8) 0.0055(7) 0.0062(7) 0.0051(8)
C17 0.0235(9) 0.0281(9) 0.0146(8) 0.0007(7) 0.0030(6) 0.0042(7)
C18 0.0224(9) 0.0256(9) 0.0161(8) 0.0003(7) 0.0016(6) 0.0033(7)
C19 0.0233(9) 0.0240(9) 0.0174(8) 0.0018(7) -0.0003(7) 0.0051(7)
C21 0.0253(9) 0.0196(8) 0.0161(8) 0.0029(6) 0.0037(6) 0.0047(7)
C22 0.0258(9) 0.0277(9) 0.0220(8) 0.0077(7) 0.0053(7) 0.0056(7)
C23 0.0303(10) 0.0372(11) 0.0275(10) 0.0085(8) 0.0004(8) 0.0080(9)
C24 0.0424(12) 0.0342(11) 0.0223(9) 0.0108(8) 0.0021(8) 0.0125(9)
C25 0.0444(12) 0.0320(11) 0.0260(10) 0.0138(8) 0.0097(9) 0.0054(9)
C26 0.0298(10) 0.0263(9) 0.0247(9) 0.0071(7) 0.0050(7) 0.0007(8)
C27 0.0252(9) 0.0208(8) 0.0166(8) 0.0044(7) 0.0046(7) 0.0065(7)
C28 0.0290(10) 0.0252(9) 0.0210(8) 0.0025(7) 0.0028(7) 0.0043(8)
C29 0.0392(11) 0.0273(10) 0.0218(9) -0.0017(8) 0.0035(8) 0.0076(8)
C30 0.0375(11) 0.0359(11) 0.0241(9) 0.0071(8) 0.0108(8) 0.0155(9)
C31 0.0257(10) 0.0393(11) 0.0305(10) 0.0115(9) 0.0090(8) 0.0066(8)
C32 0.0279(10) 0.0266(9) 0.0231(9) 0.0046(7) 0.0047(7) 0.0038(8)
C33 0.0257(9) 0.0253(9) 0.0161(8) 0.0060(7) 0.0039(7) 0.0037(7)
C34 0.0265(9) 0.0283(10) 0.0238(9) 0.0080(7) 0.0031(7) -0.0007(8)
C35 0.0327(10) 0.0288(10) 0.0295(10) 0.0145(8) 0.0067(8) 0.0040(8)
C36 0.0319(10) 0.0396(11) 0.0196(8) 0.0131(8) 0.0038(7) 0.0055(9)
C37 0.0415(12) 0.0350(11) 0.0172(8) 0.0052(8) -0.0016(8) -0.0015(9)
C38 0.0413(11) 0.0251(9) 0.0178(8) 0.0061(7) 0.0017(8) 0.0014(8)
C39 0.0230(9) 0.0238(9) 0.0190(8) 0.0037(7) 0.0041(7) 0.0039(7)
C40 0.0237(9) 0.0272(9) 0.0173(8) 0.0037(7) 0.0038(7) 0.0003(7)
C41 0.0354(10) 0.0242(9) 0.0172(8) 0.0022(7) 0.0073(7) 0.0022(8)
C42 0.0310(11) 0.0317(11) 0.0393(11) 0.0013(9) 0.0167(9) 0.0063(9)
C43 0.0220(10) 0.0465(14) 0.0638(17) -0.0107(12) 0.0087(11) 0.0021(10)
C44 0.0258(10) 0.0379(12) 0.0399(12) -0.0107(9) 0.0006(9) 0.0017(9)
N1 0.0219(7) 0.0240(8) 0.0157(7) 0.0032(6) 0.0029(5) 0.0031(6)
N2 0.0231(7) 0.0210(7) 0.0146(6) 0.0031(6) 0.0045(5) 0.0038(6)
N3 0.0234(7) 0.0222(7) 0.0150(7) 0.0025(6) 0.0016(6) 0.0017(6)
N4 0.0256(8) 0.0268(8) 0.0140(7) 0.0035(6) 0.0044(6) 0.0064(6)
O1 0.0488(9) 0.0289(7) 0.0272(7) 0.0107(6) 0.0088(6) 0.0087(7)
N6 0.0690(14) 0.0374(11) 0.0248(9) 0.0115(8) 0.0183(9) 0.0311(10)
N5 0.0355(9) 0.0249(8) 0.0205(7) 0.0022(6) 0.0020(7) 0.0061(7)

loop_
_atom_type_symbol
_atom_type_description
_atom_type_scat_dispersion_real
_atom_type_scat_dispersion_imag
_atom_type_scat_source
C C 0.0033 0.0016 'International Tables Vol C Tables 4.2.6.8 and 6.1.1.4'
H H 0.0000 0.0000 'International Tables Vol C Tables 4.2.6.8 and 6.1.1.4'
N N 0.0061 0.0033 'International Tables Vol C Tables 4.2.6.8 and 6.1.1.4'
O O 0.0106 0.0060 'International Tables Vol C Tables 4.2.6.8 and 6.1.1.4'

loop_
_geom_angle_atom_site_label_1
_geom_angle_atom_site_label_2
_geom_angle_atom_site_label_3
_geom_angle
_geom_angle_site_symmetry_1
_geom_angle_site_symmetry_3
_geom_angle_publ_flag
O2 C45 C46 110.1(4) . . ?
O2 C45 H45A 109.6 . . ?
C46 C45 H45A 109.6 . . ?
O2 C45 H45B 109.6 . . ?
C46 C45 H45B 109.6 . . ?
H45A C45 H45B 108.1 . . ?
O3 C47 C48 108.6(6) . . ?
O3 C47 H47A 110.0 . . ?
C48 C47 H47A 110.0 . . ?
O3 C47 H47B 110.0 . . ?
C48 C47 H47B 110.0 . . ?
H47A C47 H47B 108.4 . . ?
C45B O2B H2B 109.5 . . ?
O2B C45B C46B 113.7(10) . . ?
O2B C45B H45C 108.8 . . ?
C46B C45B H45C 108.8 . . ?
O2B C45B H45D 108.8 . . ?
C46B C45B H45D 108.8 . . ?
H45C C45B H45D 107.7 . . ?
C45B C46B H46D 109.5 . . ?
C45B C46B H46E 109.5 . . ?
H46D C46B H46E 109.5 . . ?
C45B C46B H46F 109.5 . . ?
H46D C46B H46F 109.5 . . ?
H46E C46B H46F 109.5 . . ?
C47B O3B H3B 109.5 . . ?
O3B C47B C48B 107.1(7) . . ?
O3B C47B H47C 110.3 . . ?
C48B C47B H47C 110.3 . . ?
O3B C47B H47D 110.3 . . ?
C48B C47B H47D 110.3 . . ?
H47C C47B H47D 108.6 . . ?
C47B C48B H48D 109.5 . . ?
C47B C48B H48E 109.5 . . ?
H48D C48B H48E 109.5 . . ?
C47B C48B H48F 109.5 . . ?
H48D C48B H48F 109.5 . . ?
H48E C48B H48F 109.5 . . ?
O1 C1 N5 123.77(17) . . ?
O1 C1 C2 131.13(17) . . ?
N5 C1 C2 104.67(16) . . ?
N1 C2 C3 126.53(16) . . ?
N1 C2 C1 110.31(15) . . ?
C3 C2 C1 123.12(16) . . ?
C2 C3 C4 124.16(16) . . ?
C2 C3 C21 118.58(16) . . ?
C4 C3 C21 117.12(15) . . ?
N2 C4 C3 126.49(15) . . ?
N2 C4 C5 106.34(15) . . ?
C3 C4 C5 127.09(17) . . ?
C6 C5 C4 108.12(16) . . ?
C6 C5 H5 125.9 . . ?
C4 C5 H5 125.9 . . ?
C5 C6 C7 108.41(15) . . ?
C5 C6 H6 125.8 . . ?
C7 C6 H6 125.8 . . ?
N2 C7 C8 126.82(15) . . ?
N2 C7 C6 106.41(15) . . ?
C8 C7 C6 126.77(16) . . ?
C9 C8 C7 126.95(16) . . ?
C9 C8 C27 117.43(16) . . ?
C7 C8 C27 115.61(15) . . ?
N3 C9 C8 125.77(17) . . ?
N3 C9 C10 112.32(15) . . ?
C8 C9 C10 121.90(16) . . ?
C9 C10 C11 103.10(15) . . ?
C9 C10 H10A 111.1 . . ?
C11 C10 H10A 111.1 . . ?
C9 C10 H10B 111.1 . . ?
C11 C10 H10B 111.1 . . ?
H10A C10 H10B 109.1 . . ?
C12 C11 C10 102.72(16) . . ?
C12 C11 H11A 111.2 . . ?
C10 C11 H11A 111.2 . . ?
C12 C11 H11B 111.2 . . ?
C10 C11 H11B 111.2 . . ?
H11A C11 H11B 109.1 . . ?
N3 C12 C13 125.35(17) . . ?
N3 C12 C11 113.04(15) . . ?
C13 C12 C11 121.61(16) . . ?
C14 C13 C12 125.61(17) . . ?
C14 C13 C33 115.44(15) . . ?
C12 C13 C33 118.69(16) . . ?
N4 C14 C13 127.80(16) . . ?
N4 C14 C15 106.31(16) . . ?
C13 C14 C15 125.88(17) . . ?
C16 C15 C14 108.29(16) . . ?
C16 C15 H15 125.9 . . ?
C14 C15 H15 125.9 . . ?
C15 C16 C17 108.44(16) . . ?
C15 C16 H16 125.8 . . ?
C17 C16 H16 125.8 . . ?
N4 C17 C18 127.08(16) . . ?
N4 C17 C16 106.00(16) . . ?
C18 C17 C16 126.87(17) . . ?
C17 C18 C19 124.11(16) . . ?
C17 C18 C39 117.27(16) . . ?
C19 C18 C39 118.62(17) . . ?
N1 C19 C18 126.39(17) . . ?
N1 C19 N5 110.50(16) . . ?
C18 C19 N5 122.94(16) . . ?
C22 C21 C26 118.76(17) . . ?
C22 C21 C3 118.26(16) . . ?
C26 C21 C3 122.97(17) . . ?
C23 C22 C21 120.82(18) . . ?
C23 C22 H22 119.6 . . ?
C21 C22 H22 119.6 . . ?
C22 C23 C24 119.9(2) . . ?
C22 C23 H23 120.0 . . ?
C24 C23 H23 120.0 . . ?
C25 C24 C23 119.66(19) . . ?
C25 C24 H24 120.2 . . ?
C23 C24 H24 120.2 . . ?
C24 C25 C26 120.48(19) . . ?
C24 C25 H25 119.8 . . ?
C26 C25 H25 119.8 . . ?
C25 C26 C21 120.36(19) . . ?
C25 C26 H26 119.8 . . ?
C21 C26 H26 119.8 . . ?
C32 C27 C28 118.86(17) . . ?
C32 C27 C8 120.06(16) . . ?
C28 C27 C8 121.08(16) . . ?
C29 C28 C27 120.10(18) . . ?
C29 C28 H28 119.9 . . ?
C27 C28 H28 119.9 . . ?
C30 C29 C28 120.51(19) . . ?
C30 C29 H29 119.7 . . ?
C28 C29 H29 119.7 . . ?
C29 C30 C31 119.82(18) . . ?
C29 C30 H30 120.1 . . ?
C31 C30 H30 120.1 . . ?
C30 C31 C32 120.03(19) . . ?
C30 C31 H31 120.0 . . ?
C32 C31 H31 120.0 . . ?
C31 C32 C27 120.66(18) . . ?
C31 C32 H32 119.7 . . ?
C27 C32 H32 119.7 . . ?
C38 C33 C34 118.68(17) . . ?
C38 C33 C13 117.76(16) . . ?
C34 C33 C13 123.57(16) . . ?
C35 C34 C33 120.61(18) . . ?
C35 C34 H34 119.7 . . ?
C33 C34 H34 119.7 . . ?
C34 C35 C36 120.42(18) . . ?
C34 C35 H35 119.8 . . ?
C36 C35 H35 119.8 . . ?
C35 C36 C37 119.26(18) . . ?
C35 C36 H36 120.4 . . ?
C37 C36 H36 120.4 . . ?
C38 C37 C36 120.39(19) . . ?
C38 C37 H37 119.8 . . ?
C36 C37 H37 119.8 . . ?
C37 C38 C33 120.63(18) . . ?
C37 C38 H38 119.7 . . ?
C33 C38 H38 119.7 . . ?
C44 C39 C40 119.16(17) . . ?
C44 C39 C18 120.23(17) . . ?
C40 C39 C18 120.58(16) . . ?
C41 C40 C39 120.62(18) . . ?
C41 C40 H40 119.7 . . ?
C39 C40 H40 119.7 . . ?
C42 C41 C40 120.14(18) . . ?
C42 C41 H41 119.9 . . ?
C40 C41 H41 119.9 . . ?
C41 C42 C43 119.68(19) . . ?
C41 C42 H42 120.2 . . ?
C43 C42 H42 120.2 . . ?
C42 C43 C44 120.5(2) . . ?
C42 C43 H43 119.8 . . ?
C44 C43 H43 119.8 . . ?
C39 C44 C43 119.9(2) . . ?
C39 C44 H44 120.0 . . ?
C43 C44 H44 120.0 . . ?
C19 N1 C2 106.44(15) . . ?
C7 N2 C4 110.68(14) . . ?
C7 N2 H2 124.7 . . ?
C4 N2 H2 124.7 . . ?
C12 N3 C9 108.22(15) . . ?
C14 N4 C17 110.88(15) . . ?
C14 N4 H4 124.6 . . ?
C17 N4 H4 124.6 . . ?
C1 O1 H3B 128.8 . . ?
C1 O1 H3 134.5 . . ?
C1 O1 H2A 102.1 . . ?
C1 O1 H2B 97.9 . . ?
N5 N6 H6A 101(2) . . ?
N5 N6 H6B 109(2) . . ?
H6A N6 H6B 101(2) . . ?
N6 N5 C1 123.93(17) . . ?
N6 N5 C19 126.01(16) . . ?
C1 N5 C19 107.97(15) . . ?

loop_
_geom_bond_atom_site_label_1
_geom_bond_atom_site_label_2
_geom_bond_distance
_geom_bond_site_symmetry_2
_geom_bond_publ_flag
O2 C45 1.402(6) . ?
O2 H2A 0.8400 . ?
C45 C46 1.489(7) . ?
C45 H45A 0.9900 . ?
C45 H45B 0.9900 . ?
C46 H46A 0.9800 . ?
C46 H46B 0.9800 . ?
C46 H46C 0.9800 . ?
O3 C47 1.432(8) . ?
O3 H3 0.8400 . ?
C47 C48 1.487(9) . ?
C47 H47A 0.9900 . ?
C47 H47B 0.9900 . ?
C48 H48A 0.9800 . ?
C48 H48B 0.9800 . ?
C48 H48C 0.9800 . ?
O2B C45B 1.397(19) . ?
O2B H2B 0.8400 . ?
C45B C46B 1.466(15) . ?
C45B H45C 0.9900 . ?
C45B H45D 0.9900 . ?
C46B H46D 0.9800 . ?
C46B H46E 0.9800 . ?
C46B H46F 0.9800 . ?
O3B C47B 1.463(11) . ?
O3B H3B 0.8400 . ?
C47B C48B 1.492(8) . ?
C47B H47C 0.9900 . ?
C47B H47D 0.9900 . ?
C48B H48D 0.9800 . ?
C48B H48E 0.9800 . ?
C48B H48F 0.9800 . ?
C1 O1 1.274(2) . ?
C1 N5 1.366(2) . ?
C1 C2 1.458(3) . ?
C2 N1 1.366(2) . ?
C2 C3 1.398(2) . ?
C3 C4 1.404(2) . ?
C3 C21 1.497(2) . ?
C4 N2 1.381(2) . ?
C4 C5 1.425(2) . ?
C5 C6 1.369(3) . ?
C5 H5 0.9500 . ?
C6 C7 1.426(2) . ?
C6 H6 0.9500 . ?
C7 N2 1.371(2) . ?
C7 C8 1.411(3) . ?
C8 C9 1.393(2) . ?
C8 C27 1.500(2) . ?
C9 N3 1.369(2) . ?
C9 C10 1.512(3) . ?
C10 C11 1.523(3) . ?
C10 H10A 0.9900 . ?
C10 H10B 0.9900 . ?
C11 C12 1.511(3) . ?
C11 H11A 0.9900 . ?
C11 H11B 0.9900 . ?
C12 N3 1.354(2) . ?
C12 C13 1.407(2) . ?
C13 C14 1.400(3) . ?
C13 C33 1.499(2) . ?
C14 N4 1.369(2) . ?
C14 C15 1.433(2) . ?
C15 C16 1.362(3) . ?
C15 H15 0.9500 . ?
C16 C17 1.430(2) . ?
C16 H16 0.9500 . ?
C17 N4 1.381(2) . ?
C17 C18 1.388(3) . ?
C18 C19 1.409(3) . ?
C18 C39 1.496(2) . ?
C19 N1 1.350(2) . ?
C19 N5 1.423(2) . ?
C21 C22 1.391(3) . ?
C21 C26 1.392(3) . ?
C22 C23 1.387(3) . ?
C22 H22 0.9500 . ?
C23 C24 1.387(3) . ?
C23 H23 0.9500 . ?
C24 C25 1.381(3) . ?
C24 H24 0.9500 . ?
C25 C26 1.387(3) . ?
C25 H25 0.9500 . ?
C26 H26 0.9500 . ?
C27 C32 1.392(3) . ?
C27 C28 1.398(2) . ?
C28 C29 1.394(3) . ?
C28 H28 0.9500 . ?
C29 C30 1.378(3) . ?
C29 H29 0.9500 . ?
C30 C31 1.388(3) . ?
C30 H30 0.9500 . ?
C31 C32 1.391(3) . ?
C31 H31 0.9500 . ?
C32 H32 0.9500 . ?
C33 C38 1.393(3) . ?
C33 C34 1.394(3) . ?
C34 C35 1.388(3) . ?
C34 H34 0.9500 . ?
C35 C36 1.388(3) . ?
C35 H35 0.9500 . ?
C36 C37 1.389(3) . ?
C36 H36 0.9500 . ?
C37 C38 1.388(3) . ?
C37 H37 0.9500 . ?
C38 H38 0.9500 . ?
C39 C44 1.385(3) . ?
C39 C40 1.393(2) . ?
C40 C41 1.385(3) . ?
C40 H40 0.9500 . ?
C41 C42 1.374(3) . ?
C41 H41 0.9500 . ?
C42 C43 1.389(3) . ?
C42 H42 0.9500 . ?
C43 C44 1.391(3) . ?
C43 H43 0.9500 . ?
C44 H44 0.9500 . ?
N2 H2 0.8800 . ?
N4 H4 0.8800 . ?
N6 N5 1.361(2) . ?
N6 H6A 0.859(17) . ?
N6 H6B 0.906(17) . ?

loop_
_geom_hbond_atom_site_label_D
_geom_hbond_atom_site_label_H
_geom_hbond_atom_site_label_A
_geom_hbond_distance_DH
_geom_hbond_distance_HA
_geom_hbond_distance_DA
_geom_hbond_angle_DHA
_geom_hbond_site_symmetry_A
N6 H6B N3 0.906(17) 2.60(2) 3.322(3) 137(2) 2_566
N6 H6A O2 0.859(17) 2.33(3) 2.978(5) 133(3) .
N6 H6A O2B 0.859(17) 2.11(3) 2.769(15) 134(3) .
N4 H4 N3 0.88 2.41 2.947(2) 119.4 .
N4 H4 N1 0.88 2.37 2.913(2) 120.3 .
N2 H2 N3 0.88 2.45 2.982(2) 119.6 .
N2 H2 N1 0.88 2.36 2.907(2) 120.9 .
O3B H3B O1 0.84 1.89 2.719(12) 168.4 .
O3 H3 O1 0.84 2.10 2.881(8) 153.6 .
O2B H2B O3 0.84 2.23 2.892(16) 135.5 .
O2 H2A O3B 0.84 2.02 2.854(12) 169.4 .
O2B H2B O3B 0.84 2.56 3.212(18) 135.3 .
O2 H2A O3 0.84 1.69 2.527(9) 173.3 .

loop_
_geom_torsion_atom_site_label_1
_geom_torsion_atom_site_label_2
_geom_torsion_atom_site_label_3
_geom_torsion_atom_site_label_4
_geom_torsion
_geom_torsion_site_symmetry_1
_geom_torsion_site_symmetry_2
_geom_torsion_site_symmetry_3
_geom_torsion_site_symmetry_4
_geom_torsion_publ_flag
O1 C1 C2 N1 -169.8(2) . . . . ?
N5 C1 C2 N1 2.6(2) . . . . ?
O1 C1 C2 C3 12.4(3) . . . . ?
N5 C1 C2 C3 -175.15(17) . . . . ?
N1 C2 C3 C4 10.7(3) . . . . ?
C1 C2 C3 C4 -171.86(17) . . . . ?
N1 C2 C3 C21 -164.87(17) . . . . ?
C1 C2 C3 C21 12.6(3) . . . . ?
C2 C3 C4 N2 2.3(3) . . . . ?
C21 C3 C4 N2 177.95(16) . . . . ?
C2 C3 C4 C5 178.70(18) . . . . ?
C21 C3 C4 C5 -5.7(3) . . . . ?
N2 C4 C5 C6 1.3(2) . . . . ?
C3 C4 C5 C6 -175.69(17) . . . . ?
C4 C5 C6 C7 -0.5(2) . . . . ?
C5 C6 C7 N2 -0.5(2) . . . . ?
C5 C6 C7 C8 179.04(17) . . . . ?
N2 C7 C8 C9 -7.7(3) . . . . ?
C6 C7 C8 C9 172.92(18) . . . . ?
N2 C7 C8 C27 171.39(16) . . . . ?
C6 C7 C8 C27 -8.0(3) . . . . ?
C7 C8 C9 N3 0.2(3) . . . . ?
C27 C8 C9 N3 -178.90(16) . . . . ?
C7 C8 C9 C10 -178.98(18) . . . . ?
C27 C8 C9 C10 2.0(3) . . . . ?
N3 C9 C10 C11 -5.9(2) . . . . ?
C8 C9 C10 C11 173.35(17) . . . . ?
C9 C10 C11 C12 7.3(2) . . . . ?
C10 C11 C12 N3 -7.3(2) . . . . ?
C10 C11 C12 C13 172.56(18) . . . . ?
N3 C12 C13 C14 -4.5(3) . . . . ?
C11 C12 C13 C14 175.61(18) . . . . ?
N3 C12 C13 C33 169.40(17) . . . . ?
C11 C12 C13 C33 -10.5(3) . . . . ?
C12 C13 C14 N4 7.4(3) . . . . ?
C33 C13 C14 N4 -166.67(17) . . . . ?
C12 C13 C14 C15 -170.96(19) . . . . ?
C33 C13 C14 C15 14.9(3) . . . . ?
N4 C14 C15 C16 0.0(2) . . . . ?
C13 C14 C15 C16 178.72(18) . . . . ?
C14 C15 C16 C17 1.6(2) . . . . ?
C15 C16 C17 N4 -2.6(2) . . . . ?
C15 C16 C17 C18 175.15(19) . . . . ?
N4 C17 C18 C19 -1.3(3) . . . . ?
C16 C17 C18 C19 -178.57(19) . . . . ?
N4 C17 C18 C39 179.43(17) . . . . ?
C16 C17 C18 C39 2.2(3) . . . . ?
C17 C18 C19 N1 -12.5(3) . . . . ?
C39 C18 C19 N1 166.71(17) . . . . ?
C17 C18 C19 N5 172.60(18) . . . . ?
C39 C18 C19 N5 -8.2(3) . . . . ?
C2 C3 C21 C22 67.4(2) . . . . ?
C4 C3 C21 C22 -108.51(19) . . . . ?
C2 C3 C21 C26 -113.1(2) . . . . ?
C4 C3 C21 C26 71.0(2) . . . . ?
C26 C21 C22 C23 -0.3(3) . . . . ?
C3 C21 C22 C23 179.19(17) . . . . ?
C21 C22 C23 C24 0.3(3) . . . . ?
C22 C23 C24 C25 0.1(3) . . . . ?
C23 C24 C25 C26 -0.4(3) . . . . ?
C24 C25 C26 C21 0.3(3) . . . . ?
C22 C21 C26 C25 0.0(3) . . . . ?
C3 C21 C26 C25 -179.48(17) . . . . ?
C9 C8 C27 C32 74.4(2) . . . . ?
C7 C8 C27 C32 -104.8(2) . . . . ?
C9 C8 C27 C28 -105.5(2) . . . . ?
C7 C8 C27 C28 75.3(2) . . . . ?
C32 C27 C28 C29 0.0(3) . . . . ?
C8 C27 C28 C29 179.93(18) . . . . ?
C27 C28 C29 C30 -0.2(3) . . . . ?
C28 C29 C30 C31 0.4(3) . . . . ?
C29 C30 C31 C32 -0.4(3) . . . . ?
C30 C31 C32 C27 0.2(3) . . . . ?
C28 C27 C32 C31 0.0(3) . . . . ?
C8 C27 C32 C31 -179.93(17) . . . . ?
C14 C13 C33 C38 64.8(2) . . . . ?
C12 C13 C33 C38 -109.8(2) . . . . ?
C14 C13 C33 C34 -115.3(2) . . . . ?
C12 C13 C33 C34 70.1(2) . . . . ?
C38 C33 C34 C35 0.2(3) . . . . ?
C13 C33 C34 C35 -179.69(18) . . . . ?
C33 C34 C35 C36 0.6(3) . . . . ?
C34 C35 C36 C37 -0.8(3) . . . . ?
C35 C36 C37 C38 0.2(3) . . . . ?
C36 C37 C38 C33 0.6(3) . . . . ?
C34 C33 C38 C37 -0.8(3) . . . . ?
C13 C33 C38 C37 179.07(18) . . . . ?
C17 C18 C39 C44 107.4(2) . . . . ?
C19 C18 C39 C44 -71.9(3) . . . . ?
C17 C18 C39 C40 -74.6(2) . . . . ?
C19 C18 C39 C40 106.1(2) . . . . ?
C44 C39 C40 C41 2.0(3) . . . . ?
C18 C39 C40 C41 -176.15(17) . . . . ?
C39 C40 C41 C42 -1.9(3) . . . . ?
C40 C41 C42 C43 0.6(3) . . . . ?
C41 C42 C43 C44 0.7(4) . . . . ?
C40 C39 C44 C43 -0.6(4) . . . . ?
C18 C39 C44 C43 177.5(2) . . . . ?
C42 C43 C44 C39 -0.7(4) . . . . ?
C18 C19 N1 C2 -172.45(18) . . . . ?
N5 C19 N1 C2 2.9(2) . . . . ?
C3 C2 N1 C19 174.25(18) . . . . ?
C1 C2 N1 C19 -3.5(2) . . . . ?
C8 C7 N2 C4 -178.19(17) . . . . ?
C6 C7 N2 C4 1.31(19) . . . . ?
C3 C4 N2 C7 175.39(17) . . . . ?
C5 C4 N2 C7 -1.62(19) . . . . ?
C13 C12 N3 C9 -176.04(18) . . . . ?
C11 C12 N3 C9 3.8(2) . . . . ?
C8 C9 N3 C12 -177.71(17) . . . . ?
C10 C9 N3 C12 1.5(2) . . . . ?
C13 C14 N4 C17 179.63(18) . . . . ?
C15 C14 N4 C17 -1.7(2) . . . . ?
C18 C17 N4 C14 -175.06(18) . . . . ?
C16 C17 N4 C14 2.7(2) . . . . ?
N5 C1 O1 H3B 29.6 . . . . ?
C2 C1 O1 H3B -159.2 . . . . ?
N5 C1 O1 H3 20.1 . . . . ?
C2 C1 O1 H3 -168.7 . . . . ?
N5 C1 O1 H2A 21.2 . . . . ?
C2 C1 O1 H2A -167.7 . . . . ?
N5 C1 O1 H2B 21.7 . . . . ?
C2 C1 O1 H2B -167.1 . . . . ?
O1 C1 N5 N6 8.0(3) . . . . ?
C2 C1 N5 N6 -165.2(2) . . . . ?
O1 C1 N5 C19 172.36(18) . . . . ?
C2 C1 N5 C19 -0.8(2) . . . . ?
N1 C19 N5 N6 162.7(2) . . . . ?
C18 C19 N5 N6 -21.8(3) . . . . ?
N1 C19 N5 C1 -1.3(2) . . . . ?
C18 C19 N5 C1 174.27(18) . . . . ?
